data_4061907
loop_
_publ_author_name
' Halikhedkar Aneetha '
' Manuel Jim&#x0082;nez-Tenorio '
' M. Carmen Puerta '
' Pedro Valerga '
' Kurt Mereiter '

_publ_section_title
;
Reactions of [Cp*RuCl(PP)] (PP = dppm, dppe) with NaBAr'4:
Structural Characterisation of [{Cp*Ru}2(u-Cl)(u-dppm)2][BAr'4] and
of [Cp*Ru(N2)(dppm)][BAr'4]
;
_journal_name_full Organometallics
_journal_year 2003
_chemical_formula_moiety 'C70 H74 Cl P4 Ru2 1+, C32 H12 B F24 1-, C4'
_chemical_formula_sum 'C106 H86 B Cl F24 P4 Ru2'
_chemical_formula_weight 2188.03
_chemical_name_common '[((Cp*)Ru)2(dppm)2Cl][B(Ph(CF3)2)4].solv'
_space_group_IT_number 14
_symmetry_cell_setting monoclinic
_symmetry_space_group_name_Hall '-P 2yn'
_symmetry_space_group_name_H-M 'P 1 21/n 1'
_cell_angle_alpha 90.00
_cell_angle_beta 90.610(10)
_cell_angle_gamma 90.00
_cell_formula_units_Z 4
_cell_length_a 16.575(8)
_cell_length_b 31.380(14)
_cell_length_c 19.692(9)
_cell_measurement_temperature 297(2)
_cell_volume 10242(8)
_diffrn_ambient_temperature 297(2)
_exptl_crystal_density_diffrn 1.419
_cod_depositor_comments
;
The following automatic conversions were performed:
'_symmetry_cell_setting' value 'Monoclinic' changed to 'monoclinic'
according to '/home/saulius/struct/CIF-dictionaries/cif_core.dic'
dictionary named 'cif_core.dic' version 2.4.1 from 2010-06-29.

Automatic conversion script
Id: cif_fix_enum 1527 2010-12-29 10:47:43Z saulius 
;
_cod_original_sg_symbol_H-M 'P 21/n'
_cod_database_code 4061907

loop_
_symmetry_equiv_pos_as_xyz
'x, y, z'
'-x+1/2, y+1/2, -z+1/2'
'-x, -y, -z'
'x-1/2, -y-1/2, z-1/2'

loop_
_atom_site_label
_atom_site_type_symbol
_atom_site_fract_x
_atom_site_fract_y
_atom_site_fract_z
_atom_site_U_iso_or_equiv
_atom_site_adp_type
_atom_site_occupancy
_atom_site_symmetry_multiplicity
_atom_site_calc_flag
_atom_site_refinement_flags
_atom_site_disorder_assembly
_atom_site_disorder_group
Ru1 Ru 0.09691(2) 0.389739(11) 0.209769(16) 0.03488(10) Uani 1 1 d . . .
Ru2 Ru 0.25266(2) 0.508116(11) 0.193129(17) 0.03616(10) Uani 1 1 d . . .
Cl Cl 0.14808(7) 0.45651(3) 0.16017(5) 0.0415(2) Uani 1 1 d . . .
P1 P 0.22922(7) 0.36605(3) 0.20437(5) 0.0353(2) Uani 1 1 d . . .
P2 P 0.33987(7) 0.45309(3) 0.22517(5) 0.0349(2) Uani 1 1 d . . .
P3 P 0.18666(7) 0.51060(3) 0.29667(5) 0.0348(2) Uani 1 1 d . . .
P4 P 0.11574(6) 0.41297(3) 0.32124(5) 0.0329(2) Uani 1 1 d . . .
C1 C 0.0208(3) 0.33102(16) 0.1987(3) 0.0500(12) Uani 1 1 d . . .
C2 C -0.0302(3) 0.36397(16) 0.2235(3) 0.0515(12) Uani 1 1 d . . .
C3 C -0.0322(3) 0.39754(19) 0.1756(3) 0.0586(13) Uani 1 1 d . . .
C4 C 0.0155(3) 0.38417(19) 0.1182(3) 0.0574(13) Uani 1 1 d . . .
C5 C 0.0460(3) 0.34347(17) 0.1315(2) 0.0530(12) Uani 1 1 d . . .
C6 C 0.0253(4) 0.28645(18) 0.2276(3) 0.0685(16) Uani 1 1 d . . .
H6A H 0.0638 0.2700 0.2026 0.103 Uiso 1 1 calc R . .
H6B H -0.0267 0.2732 0.2241 0.103 Uiso 1 1 calc R . .
H6C H 0.0417 0.2878 0.2744 0.103 Uiso 1 1 calc R . .
C7 C -0.0837(3) 0.3578(2) 0.2837(3) 0.0689(16) Uani 1 1 d . . .
H7A H -0.0681 0.3324 0.3075 0.103 Uiso 1 1 calc R . .
H7B H -0.1387 0.3553 0.2686 0.103 Uiso 1 1 calc R . .
H7C H -0.0785 0.3819 0.3136 0.103 Uiso 1 1 calc R . .
C8 C -0.0874(4) 0.4351(2) 0.1741(4) 0.083(2) Uani 1 1 d . . .
H8A H -0.0755 0.4525 0.1353 0.125 Uiso 1 1 calc R . .
H8B H -0.0799 0.4515 0.2148 0.125 Uiso 1 1 calc R . .
H8C H -0.1423 0.4254 0.1711 0.125 Uiso 1 1 calc R . .
C9 C 0.0205(4) 0.4076(2) 0.0517(3) 0.0797(19) Uani 1 1 d . . .
H9A H -0.0050 0.4349 0.0559 0.120 Uiso 1 1 calc R . .
H9B H -0.0063 0.3913 0.0169 0.120 Uiso 1 1 calc R . .
H9C H 0.0761 0.4114 0.0400 0.120 Uiso 1 1 calc R . .
C10 C 0.0823(4) 0.3141(2) 0.0797(3) 0.0741(18) Uani 1 1 d . . .
H10A H 0.0994 0.2882 0.1015 0.111 Uiso 1 1 calc R . .
H10B H 0.1280 0.3277 0.0594 0.111 Uiso 1 1 calc R . .
H10C H 0.0428 0.3077 0.0452 0.111 Uiso 1 1 calc R . .
C11 C 0.3129(4) 0.57141(15) 0.1873(3) 0.0566(13) Uani 1 1 d . . .
C12 C 0.3468(3) 0.54509(16) 0.1347(3) 0.0534(12) Uani 1 1 d . . .
C13 C 0.2853(4) 0.53265(16) 0.0889(3) 0.0567(13) Uani 1 1 d . . .
C14 C 0.2118(4) 0.55291(17) 0.1107(3) 0.0611(14) Uani 1 1 d . . .
C15 C 0.2302(4) 0.57738(16) 0.1690(3) 0.0589(14) Uani 1 1 d . . .
C16 C 0.3581(4) 0.59749(19) 0.2378(3) 0.0750(18) Uani 1 1 d . . .
H16A H 0.3207 0.6119 0.2667 0.113 Uiso 1 1 calc R . .
H16B H 0.3906 0.6181 0.2146 0.113 Uiso 1 1 calc R . .
H16C H 0.3922 0.5793 0.2648 0.113 Uiso 1 1 calc R . .
C17 C 0.4366(4) 0.53953(18) 0.1240(3) 0.0653(15) Uani 1 1 d . . .
H17A H 0.4656 0.5503 0.1628 0.098 Uiso 1 1 calc R . .
H17B H 0.4525 0.5550 0.0842 0.098 Uiso 1 1 calc R . .
H17C H 0.4486 0.5098 0.1182 0.098 Uiso 1 1 calc R . .
C18 C 0.2928(5) 0.5118(2) 0.0206(3) 0.0804(19) Uani 1 1 d . . .
H18A H 0.2400 0.5075 0.0012 0.121 Uiso 1 1 calc R . .
H18B H 0.3193 0.4848 0.0257 0.121 Uiso 1 1 calc R . .
H18C H 0.3238 0.5297 -0.0088 0.121 Uiso 1 1 calc R . .
C19 C 0.1341(4) 0.5528(2) 0.0715(3) 0.088(2) Uani 1 1 d . . .
H19A H 0.1376 0.5330 0.0346 0.131 Uiso 1 1 calc R . .
H19B H 0.1239 0.5809 0.0539 0.131 Uiso 1 1 calc R . .
H19C H 0.0909 0.5447 0.1009 0.131 Uiso 1 1 calc R . .
C20 C 0.1757(5) 0.61137(18) 0.1977(4) 0.085(2) Uani 1 1 d . . .
H20A H 0.2008 0.6239 0.2370 0.127 Uiso 1 1 calc R . .
H20B H 0.1252 0.5988 0.2102 0.127 Uiso 1 1 calc R . .
H20C H 0.1663 0.6330 0.1641 0.127 Uiso 1 1 calc R . .
C21 C 0.3067(2) 0.39824(13) 0.2482(2) 0.0359(9) Uani 1 1 d . . .
H21A H 0.3552 0.3810 0.2483 0.043 Uiso 1 1 calc R . .
H21B H 0.2897 0.4000 0.2951 0.043 Uiso 1 1 calc R . .
C22 C 0.2560(3) 0.31341(15) 0.2411(3) 0.0512(12) Uani 1 1 d . . .
C23 C 0.2324(4) 0.27708(19) 0.2063(4) 0.086(2) Uani 1 1 d . . .
H23 H 0.2049 0.2795 0.1651 0.104 Uiso 1 1 calc R . .
C24 C 0.2498(6) 0.2367(2) 0.2330(6) 0.120(3) Uani 1 1 d . . .
H24 H 0.2326 0.2124 0.2099 0.144 Uiso 1 1 calc R . .
C25 C 0.2918(6) 0.2326(2) 0.2925(5) 0.105(3) Uani 1 1 d . . .
H25 H 0.3036 0.2057 0.3096 0.126 Uiso 1 1 calc R . .
C26 C 0.3161(5) 0.2676(2) 0.3264(4) 0.098(3) Uani 1 1 d . . .
H26 H 0.3452 0.2647 0.3668 0.118 Uiso 1 1 calc R . .
C27 C 0.2980(4) 0.30840(18) 0.3017(3) 0.0704(17) Uani 1 1 d . . .
H27 H 0.3143 0.3323 0.3262 0.084 Uiso 1 1 calc R . .
C28 C 0.2702(3) 0.35908(15) 0.1189(2) 0.0446(11) Uani 1 1 d . . .
C29 C 0.2334(3) 0.37842(17) 0.0643(2) 0.0512(12) Uani 1 1 d . . .
H29 H 0.1893 0.3962 0.0713 0.061 Uiso 1 1 calc R . .
C30 C 0.2610(4) 0.3718(2) -0.0016(3) 0.0675(15) Uani 1 1 d . . .
H30 H 0.2349 0.3849 -0.0381 0.081 Uiso 1 1 calc R . .
C31 C 0.3264(4) 0.3461(2) -0.0125(3) 0.0802(19) Uani 1 1 d . . .
H31 H 0.3444 0.3414 -0.0565 0.096 Uiso 1 1 calc R . .
C32 C 0.3652(4) 0.3273(2) 0.0418(3) 0.082(2) Uani 1 1 d . . .
H32 H 0.4104 0.3104 0.0346 0.098 Uiso 1 1 calc R . .
C33 C 0.3375(4) 0.33346(19) 0.1069(3) 0.0639(15) Uani 1 1 d . . .
H33 H 0.3639 0.3204 0.1432 0.077 Uiso 1 1 calc R . .
C34 C 0.4186(3) 0.43851(15) 0.1639(2) 0.0440(10) Uani 1 1 d . . .
C35 C 0.3979(3) 0.43638(17) 0.0954(2) 0.0542(12) Uani 1 1 d . . .
H35 H 0.3454 0.4428 0.0819 0.065 Uiso 1 1 calc R . .
C36 C 0.4533(4) 0.4249(2) 0.0473(3) 0.0730(17) Uani 1 1 d . . .
H36 H 0.4383 0.4239 0.0016 0.088 Uiso 1 1 calc R . .
C37 C 0.5308(4) 0.4150(2) 0.0669(4) 0.082(2) Uani 1 1 d . . .
H37 H 0.5685 0.4073 0.0345 0.099 Uiso 1 1 calc R . .
C38 C 0.5525(4) 0.4165(3) 0.1340(4) 0.096(2) Uani 1 1 d . . .
H38 H 0.6050 0.4097 0.1471 0.115 Uiso 1 1 calc R . .
C39 C 0.4962(3) 0.4284(2) 0.1830(3) 0.0716(17) Uani 1 1 d . . .
H39 H 0.5113 0.4294 0.2286 0.086 Uiso 1 1 calc R . .
C40 C 0.4040(3) 0.46377(16) 0.3009(2) 0.0437(10) Uani 1 1 d . . .
C41 C 0.4417(4) 0.50317(19) 0.3029(3) 0.0630(14) Uani 1 1 d . . .
H41 H 0.4327 0.5224 0.2677 0.076 Uiso 1 1 calc R . .
C42 C 0.4924(4) 0.5146(2) 0.3559(3) 0.0742(17) Uani 1 1 d . . .
H42 H 0.5172 0.5412 0.3557 0.089 Uiso 1 1 calc R . .
C43 C 0.5064(3) 0.4876(2) 0.4081(3) 0.0728(18) Uani 1 1 d . . .
H43 H 0.5407 0.4954 0.4437 0.087 Uiso 1 1 calc R . .
C44 C 0.4693(4) 0.4482(2) 0.4083(3) 0.0713(17) Uani 1 1 d . . .
H44 H 0.4784 0.4295 0.4442 0.086 Uiso 1 1 calc R . .
C45 C 0.4184(3) 0.43638(18) 0.3549(3) 0.0550(13) Uani 1 1 d . . .
H45 H 0.3937 0.4098 0.3555 0.066 Uiso 1 1 calc R . .
C46 C 0.1777(3) 0.46066(13) 0.3461(2) 0.0363(9) Uani 1 1 d . . .
H46A H 0.1590 0.4691 0.3906 0.044 Uiso 1 1 calc R . .
H46B H 0.2323 0.4503 0.3526 0.044 Uiso 1 1 calc R . .
C47 C 0.2315(3) 0.54555(14) 0.3630(2) 0.0423(10) Uani 1 1 d . . .
C48 C 0.2072(3) 0.58808(15) 0.3690(3) 0.0555(13) Uani 1 1 d . . .
H48 H 0.1660 0.5983 0.3411 0.067 Uiso 1 1 calc R . .
C49 C 0.2434(4) 0.61512(18) 0.4155(3) 0.0681(16) Uani 1 1 d . . .
H49 H 0.2266 0.6433 0.4184 0.082 Uiso 1 1 calc R . .
C50 C 0.3036(4) 0.6005(2) 0.4572(3) 0.0723(17) Uani 1 1 d . . .
H50 H 0.3280 0.6188 0.4883 0.087 Uiso 1 1 calc R . .
C51 C 0.3281(4) 0.5589(2) 0.4531(3) 0.0689(16) Uani 1 1 d . . .
H51 H 0.3691 0.5491 0.4816 0.083 Uiso 1 1 calc R . .
C52 C 0.2918(3) 0.53111(16) 0.4062(2) 0.0502(11) Uani 1 1 d . . .
H52 H 0.3083 0.5028 0.4042 0.060 Uiso 1 1 calc R . .
C53 C 0.0820(3) 0.53135(14) 0.2952(2) 0.0429(10) Uani 1 1 d . . .
C54 C 0.0410(3) 0.53609(16) 0.2344(3) 0.0546(12) Uani 1 1 d . . .
H54 H 0.0646 0.5271 0.1942 0.066 Uiso 1 1 calc R . .
C55 C -0.0354(4) 0.5542(2) 0.2330(4) 0.0732(17) Uani 1 1 d . . .
H55 H -0.0627 0.5573 0.1918 0.088 Uiso 1 1 calc R . .
C56 C -0.0710(4) 0.5675(2) 0.2917(4) 0.082(2) Uani 1 1 d . . .
H56 H -0.1219 0.5800 0.2905 0.098 Uiso 1 1 calc R . .
C57 C -0.0300(4) 0.56213(19) 0.3534(4) 0.0732(17) Uani 1 1 d . . .
H57 H -0.0536 0.5712 0.3936 0.088 Uiso 1 1 calc R . .
C58 C 0.0447(3) 0.54358(17) 0.3551(3) 0.0581(13) Uani 1 1 d . . .
H58 H 0.0708 0.5391 0.3966 0.070 Uiso 1 1 calc R . .
C59 C 0.0240(3) 0.42502(14) 0.3700(2) 0.0394(10) Uani 1 1 d . . .
C60 C -0.0338(3) 0.45210(16) 0.3418(3) 0.0511(12) Uani 1 1 d . . .
H60 H -0.0252 0.4640 0.2992 0.061 Uiso 1 1 calc R . .
C61 C -0.1037(3) 0.46164(18) 0.3762(3) 0.0631(14) Uani 1 1 d . . .
H61 H -0.1406 0.4807 0.3574 0.076 Uiso 1 1 calc R . .
C62 C -0.1192(4) 0.4431(2) 0.4378(3) 0.0692(16) Uani 1 1 d . . .
H62 H -0.1674 0.4486 0.4598 0.083 Uiso 1 1 calc R . .
C63 C -0.0630(4) 0.4165(2) 0.4667(3) 0.0675(16) Uani 1 1 d . . .
H63 H -0.0729 0.4045 0.5089 0.081 Uiso 1 1 calc R . .
C64 C 0.0086(3) 0.40722(18) 0.4336(2) 0.0542(12) Uani 1 1 d . . .
H64 H 0.0462 0.3891 0.4539 0.065 Uiso 1 1 calc R . .
C65 C 0.1617(3) 0.37331(14) 0.3793(2) 0.0383(9) Uani 1 1 d . . .
C66 C 0.1290(3) 0.33250(16) 0.3766(3) 0.0540(12) Uani 1 1 d . . .
H66 H 0.0894 0.3263 0.3444 0.065 Uiso 1 1 calc R . .
C67 C 0.1544(4) 0.30104(18) 0.4211(3) 0.0710(17) Uani 1 1 d . . .
H67 H 0.1309 0.2741 0.4193 0.085 Uiso 1 1 calc R . .
C68 C 0.2135(5) 0.3095(2) 0.4674(3) 0.0768(19) Uani 1 1 d . . .
H68 H 0.2301 0.2884 0.4977 0.092 Uiso 1 1 calc R . .
C69 C 0.2490(4) 0.34890(19) 0.4699(3) 0.0654(15) Uani 1 1 d . . .
H69 H 0.2911 0.3542 0.5004 0.078 Uiso 1 1 calc R . .
C70 C 0.2220(3) 0.38109(15) 0.4265(2) 0.0486(11) Uani 1 1 d . . .
H70 H 0.2449 0.4081 0.4295 0.058 Uiso 1 1 calc R . .
B B 0.7107(4) 0.68350(18) 0.2716(3) 0.0477(13) Uani 1 1 d . . .
C71 C 0.7009(3) 0.63210(16) 0.2769(2) 0.0450(11) Uani 1 1 d . . .
C72 C 0.7085(3) 0.61033(15) 0.3388(2) 0.0454(11) Uani 1 1 d . . .
H72 H 0.7136 0.6262 0.3785 0.054 Uiso 1 1 calc R . .
C73 C 0.7088(3) 0.56642(15) 0.3434(2) 0.0440(10) Uani 1 1 d . . .
C74 C 0.7027(3) 0.54113(16) 0.2862(2) 0.0492(11) Uani 1 1 d . . .
H74 H 0.7020 0.5116 0.2894 0.059 Uiso 1 1 calc R . .
C75 C 0.6978(3) 0.56157(17) 0.2238(2) 0.0527(12) Uani 1 1 d . . .
C76 C 0.6959(3) 0.60571(16) 0.2195(2) 0.0497(11) Uani 1 1 d . . .
H76 H 0.6912 0.6183 0.1769 0.060 Uiso 1 1 calc R . .
C77 C 0.7165(3) 0.54630(16) 0.4123(3) 0.0511(12) Uani 1 1 d . . .
C78 C 0.6968(5) 0.5353(2) 0.1610(3) 0.0784(19) Uani 1 1 d . . .
C79 C 0.8089(3) 0.68938(15) 0.2672(2) 0.0479(11) Uani 1 1 d . . .
C80 C 0.8597(3) 0.69293(17) 0.3241(2) 0.0534(12) Uani 1 1 d . . .
H80 H 0.8367 0.6963 0.3666 0.064 Uiso 1 1 calc R . .
C81 C 0.9423(4) 0.69160(19) 0.3197(3) 0.0606(14) Uani 1 1 d . . .
C82 C 0.9802(3) 0.68826(18) 0.2575(3) 0.0592(13) Uani 1 1 d . . .
H82 H 1.0362 0.6887 0.2544 0.071 Uiso 1 1 calc R . .
C83 C 0.9323(3) 0.68435(17) 0.2007(3) 0.0554(13) Uani 1 1 d . . .
C84 C 0.8485(3) 0.68478(17) 0.2054(2) 0.0531(12) Uani 1 1 d . . .
H84 H 0.8178 0.6819 0.1658 0.064 Uiso 1 1 calc R . .
C85 C 0.9935(5) 0.6942(3) 0.3822(4) 0.093(2) Uani 1 1 d . . .
C86 C 0.9688(4) 0.6796(2) 0.1323(3) 0.0706(17) Uani 1 1 d . . .
C87 C 0.6620(3) 0.70400(15) 0.2055(2) 0.0475(11) Uani 1 1 d . . .
C88 C 0.6918(3) 0.73755(15) 0.1668(3) 0.0530(12) Uani 1 1 d . . .
H88 H 0.7420 0.7489 0.1779 0.064 Uiso 1 1 calc R . .
C89 C 0.6485(3) 0.75468(16) 0.1117(3) 0.0547(12) Uani 1 1 d . . .
C90 C 0.5731(3) 0.73911(15) 0.0946(2) 0.0520(12) Uani 1 1 d . . .
H90 H 0.5438 0.7507 0.0585 0.062 Uiso 1 1 calc R . .
C91 C 0.5421(3) 0.70597(16) 0.1323(2) 0.0506(12) Uani 1 1 d . . .
C92 C 0.5859(3) 0.68911(16) 0.1867(2) 0.0495(11) Uani 1 1 d . . .
H92 H 0.5634 0.6670 0.2115 0.059 Uiso 1 1 calc R . .
C93 C 0.6846(5) 0.7887(2) 0.0694(3) 0.0779(19) Uani 1 1 d . . .
C94 C 0.4629(4) 0.68743(19) 0.1136(3) 0.0639(14) Uani 1 1 d . . .
C95 C 0.6722(3) 0.70844(15) 0.3381(2) 0.0486(11) Uani 1 1 d . . .
C96 C 0.6992(3) 0.74805(17) 0.3594(3) 0.0555(12) Uani 1 1 d . . .
H96 H 0.7411 0.7610 0.3361 0.067 Uiso 1 1 calc R . .
C97 C 0.6655(4) 0.76941(19) 0.4155(3) 0.0668(16) Uani 1 1 d . . .
C98 C 0.6037(4) 0.7513(2) 0.4505(3) 0.0730(18) Uani 1 1 d . . .
H98 H 0.5819 0.7650 0.4880 0.088 Uiso 1 1 calc R . .
C99 C 0.5743(4) 0.7123(2) 0.4295(3) 0.0696(16) Uani 1 1 d . . .
C100 C 0.6077(3) 0.69159(18) 0.3740(3) 0.0590(13) Uani 1 1 d . . .
H100 H 0.5862 0.6655 0.3604 0.071 Uiso 1 1 calc R . .
C101 C 0.6980(6) 0.8107(3) 0.4358(5) 0.106(3) Uani 1 1 d . . .
C102 C 0.5089(6) 0.6915(3) 0.4670(5) 0.118(3) Uani 1 1 d . . .
F1 F 0.7091(2) 0.50395(10) 0.41064(17) 0.0758(10) Uani 1 1 d . . .
F2 F 0.7876(2) 0.55438(12) 0.44162(17) 0.0751(9) Uani 1 1 d . . .
F3 F 0.6609(2) 0.56053(11) 0.45537(15) 0.0708(9) Uani 1 1 d . . .
F4 F 0.6881(7) 0.49662(17) 0.1685(3) 0.242(6) Uani 1 1 d . . .
F5 F 0.7650(4) 0.5385(2) 0.1272(3) 0.163(3) Uani 1 1 d . . .
F6 F 0.6467(4) 0.5489(2) 0.1145(2) 0.153(2) Uani 1 1 d . . .
F7 F 1.0652(4) 0.6850(4) 0.3762(3) 0.264(6) Uani 1 1 d . . .
F8 F 0.9709(5) 0.6690(3) 0.4305(3) 0.193(4) Uani 1 1 d . . .
F9 F 0.9873(7) 0.7282(2) 0.4133(4) 0.237(5) Uani 1 1 d . . .
F10 F 1.0448(3) 0.6875(3) 0.1294(2) 0.163(3) Uani 1 1 d . . .
F11 F 0.9607(5) 0.6428(2) 0.1069(3) 0.185(3) Uani 1 1 d . . .
F12 F 0.9361(4) 0.7033(3) 0.0868(2) 0.177(3) Uani 1 1 d . . .
F13 F 0.6459(7) 0.8003(4) 0.0208(5) 0.300(8) Uani 1 1 d . . .
F14 F 0.7025(6) 0.8214(2) 0.0976(4) 0.216(4) Uani 1 1 d . . .
F15 F 0.7465(7) 0.7791(3) 0.0420(6) 0.282(7) Uani 1 1 d . . .
F16 F 0.4349(3) 0.70018(14) 0.0535(2) 0.0996(13) Uani 1 1 d . . .
F17 F 0.4058(2) 0.69690(17) 0.1579(3) 0.1131(15) Uani 1 1 d . . .
F18 F 0.4648(3) 0.64514(12) 0.1111(3) 0.1037(14) Uani 1 1 d . . .
F19 F 0.6537(6) 0.8327(3) 0.4737(6) 0.248(5) Uani 1 1 d . . .
F20 F 0.7036(8) 0.8378(2) 0.3881(5) 0.240(5) Uani 1 1 d . . .
F21 F 0.7650(5) 0.8103(2) 0.4606(6) 0.262(6) Uani 1 1 d . . .
F22 F 0.4829(8) 0.7106(3) 0.5177(5) 0.262(6) Uani 1 1 d . . .
F23 F 0.4416(5) 0.6920(4) 0.4332(7) 0.265(6) Uani 1 1 d . . .
F24 F 0.5155(5) 0.6532(2) 0.4787(5) 0.231(5) Uani 1 1 d . . .
C1S C 0.5481(16) 0.3111(5) 0.2608(15) 0.336(15) Uani 1 1 d . . .
C2S C 0.6065(9) 0.3554(4) 0.2811(7) 0.151(5) Uani 1 1 d . . .
C3S C 0.6434(17) 0.3697(7) 0.3239(14) 0.297(14) Uani 1 1 d . . .
C4S C 0.6884(9) 0.4108(5) 0.3207(10) 0.204(8) Uani 1 1 d . . .

loop_
_atom_site_aniso_label
_atom_site_aniso_U_11
_atom_site_aniso_U_22
_atom_site_aniso_U_33
_atom_site_aniso_U_23
_atom_site_aniso_U_13
_atom_site_aniso_U_12
Ru1 0.03748(19) 0.03553(19) 0.03155(18) -0.00131(13) -0.00248(13) -0.00256(14)
Ru2 0.0446(2) 0.02999(18) 0.03391(18) 0.00397(13) 0.00068(14) -0.00020(14)
Cl 0.0512(6) 0.0362(5) 0.0368(5) 0.0029(4) -0.0085(4) -0.0007(5)
P1 0.0421(6) 0.0292(5) 0.0347(5) 0.0001(4) 0.0030(4) 0.0013(4)
P2 0.0362(6) 0.0359(6) 0.0327(5) 0.0016(4) 0.0018(4) -0.0007(4)
P3 0.0385(6) 0.0301(5) 0.0359(6) -0.0014(4) 0.0001(4) 0.0006(4)
P4 0.0353(5) 0.0330(5) 0.0304(5) -0.0001(4) 0.0013(4) 0.0000(4)
C1 0.050(3) 0.049(3) 0.052(3) -0.009(2) -0.001(2) -0.016(2)
C2 0.042(3) 0.053(3) 0.059(3) -0.012(2) -0.002(2) -0.015(2)
C3 0.042(3) 0.069(4) 0.064(3) -0.004(3) -0.015(2) -0.004(2)
C4 0.057(3) 0.071(4) 0.044(3) 0.000(2) -0.020(2) -0.012(3)
C5 0.056(3) 0.059(3) 0.044(3) -0.008(2) -0.009(2) -0.019(2)
C6 0.085(4) 0.050(3) 0.071(4) -0.006(3) 0.002(3) -0.020(3)
C7 0.054(3) 0.076(4) 0.078(4) -0.018(3) 0.016(3) -0.023(3)
C8 0.064(4) 0.086(5) 0.100(5) -0.007(4) -0.030(4) 0.017(3)
C9 0.082(4) 0.101(5) 0.055(3) 0.013(3) -0.033(3) -0.013(4)
C10 0.090(4) 0.077(4) 0.055(3) -0.027(3) 0.002(3) -0.023(3)
C11 0.075(4) 0.035(3) 0.060(3) 0.008(2) 0.013(3) -0.008(2)
C12 0.071(3) 0.041(3) 0.048(3) 0.014(2) 0.012(2) -0.001(2)
C13 0.084(4) 0.042(3) 0.044(3) 0.016(2) 0.008(3) 0.001(3)
C14 0.085(4) 0.043(3) 0.055(3) 0.021(2) -0.004(3) 0.004(3)
C15 0.078(4) 0.037(3) 0.062(3) 0.016(2) 0.008(3) 0.007(2)
C16 0.096(5) 0.048(3) 0.081(4) -0.006(3) 0.014(3) -0.029(3)
C17 0.071(4) 0.056(3) 0.070(4) 0.007(3) 0.022(3) -0.020(3)
C18 0.118(6) 0.086(5) 0.038(3) 0.017(3) -0.002(3) 0.004(4)
C19 0.100(5) 0.094(5) 0.068(4) 0.032(4) -0.022(4) 0.009(4)
C20 0.105(5) 0.036(3) 0.112(5) 0.010(3) 0.016(4) 0.016(3)
C21 0.036(2) 0.036(2) 0.036(2) 0.0034(17) 0.0029(17) 0.0079(17)
C22 0.054(3) 0.032(2) 0.067(3) 0.011(2) 0.017(2) 0.007(2)
C23 0.089(5) 0.042(3) 0.128(6) 0.005(3) -0.022(4) -0.012(3)
C24 0.119(7) 0.032(3) 0.208(11) -0.001(5) -0.011(7) -0.006(4)
C25 0.114(6) 0.043(4) 0.157(8) 0.028(5) 0.017(6) 0.026(4)
C26 0.130(7) 0.069(5) 0.096(5) 0.036(4) 0.017(5) 0.043(5)
C27 0.098(5) 0.048(3) 0.066(4) 0.018(3) 0.018(3) 0.029(3)
C28 0.053(3) 0.040(2) 0.042(2) -0.0098(19) 0.007(2) -0.002(2)
C29 0.057(3) 0.054(3) 0.043(3) -0.005(2) 0.006(2) 0.000(2)
C30 0.090(4) 0.072(4) 0.040(3) -0.005(3) 0.006(3) 0.002(3)
C31 0.096(5) 0.095(5) 0.050(3) -0.018(3) 0.026(3) 0.013(4)
C32 0.090(5) 0.090(5) 0.065(4) -0.019(3) 0.023(3) 0.028(4)
C33 0.068(4) 0.071(4) 0.053(3) -0.005(3) 0.012(3) 0.022(3)
C34 0.043(2) 0.045(3) 0.044(3) 0.001(2) 0.0080(19) -0.003(2)
C35 0.064(3) 0.055(3) 0.043(3) 0.001(2) 0.011(2) -0.006(2)
C36 0.088(5) 0.078(4) 0.053(3) -0.005(3) 0.025(3) -0.010(4)
C37 0.081(5) 0.095(5) 0.072(4) -0.012(4) 0.039(4) 0.004(4)
C38 0.068(4) 0.133(7) 0.087(5) -0.004(5) 0.026(4) 0.029(4)
C39 0.049(3) 0.109(5) 0.057(3) 0.001(3) 0.007(3) 0.016(3)
C40 0.036(2) 0.058(3) 0.038(2) -0.002(2) 0.0019(18) -0.001(2)
C41 0.066(3) 0.066(4) 0.057(3) 0.002(3) -0.013(3) -0.020(3)
C42 0.066(4) 0.087(5) 0.069(4) -0.008(3) -0.014(3) -0.023(3)
C43 0.052(3) 0.111(5) 0.054(3) -0.012(3) -0.017(3) -0.017(3)
C44 0.067(4) 0.097(5) 0.050(3) 0.009(3) -0.019(3) 0.003(3)
C45 0.051(3) 0.063(3) 0.050(3) 0.007(2) -0.010(2) -0.005(2)
C46 0.042(2) 0.036(2) 0.031(2) -0.0020(17) 0.0020(17) -0.0006(18)
C47 0.045(2) 0.040(2) 0.041(2) -0.0062(19) 0.0059(19) -0.0053(19)
C48 0.065(3) 0.039(3) 0.062(3) -0.009(2) -0.002(3) -0.002(2)
C49 0.080(4) 0.047(3) 0.078(4) -0.019(3) 0.006(3) -0.009(3)
C50 0.088(4) 0.069(4) 0.060(3) -0.028(3) 0.003(3) -0.024(3)
C51 0.069(4) 0.081(4) 0.056(3) -0.010(3) -0.013(3) -0.011(3)
C52 0.054(3) 0.047(3) 0.050(3) -0.009(2) -0.003(2) -0.002(2)
C53 0.043(2) 0.033(2) 0.054(3) -0.0043(19) 0.002(2) 0.0017(19)
C54 0.049(3) 0.046(3) 0.069(3) 0.000(2) -0.007(2) 0.004(2)
C55 0.055(3) 0.063(4) 0.101(5) 0.014(3) -0.015(3) 0.011(3)
C56 0.044(3) 0.062(4) 0.139(7) -0.007(4) 0.008(4) 0.018(3)
C57 0.057(3) 0.059(4) 0.104(5) -0.021(3) 0.018(3) 0.006(3)
C58 0.054(3) 0.053(3) 0.068(3) -0.014(3) 0.006(3) 0.000(2)
C59 0.039(2) 0.041(2) 0.039(2) -0.0080(18) 0.0054(18) -0.0010(19)
C60 0.045(3) 0.051(3) 0.058(3) 0.004(2) 0.007(2) -0.001(2)
C61 0.043(3) 0.059(3) 0.087(4) -0.003(3) 0.012(3) 0.006(2)
C62 0.055(3) 0.069(4) 0.084(4) -0.014(3) 0.028(3) 0.002(3)
C63 0.069(4) 0.078(4) 0.056(3) -0.002(3) 0.026(3) -0.002(3)
C64 0.056(3) 0.063(3) 0.043(3) 0.000(2) 0.014(2) 0.006(2)
C65 0.049(3) 0.037(2) 0.029(2) 0.0018(17) 0.0051(18) 0.0027(19)
C66 0.062(3) 0.045(3) 0.055(3) 0.001(2) 0.000(2) -0.001(2)
C67 0.097(5) 0.041(3) 0.075(4) 0.018(3) 0.010(4) 0.002(3)
C68 0.111(5) 0.066(4) 0.053(3) 0.024(3) 0.001(3) 0.025(4)
C69 0.089(4) 0.062(4) 0.045(3) 0.006(2) -0.017(3) 0.017(3)
C70 0.064(3) 0.041(3) 0.041(2) 0.004(2) -0.005(2) 0.005(2)
B 0.059(3) 0.047(3) 0.038(3) 0.004(2) 0.003(2) 0.003(3)
C71 0.047(3) 0.052(3) 0.036(2) 0.001(2) 0.0022(19) 0.002(2)
C72 0.052(3) 0.048(3) 0.037(2) -0.001(2) 0.002(2) 0.002(2)
C73 0.041(2) 0.052(3) 0.039(2) 0.002(2) 0.0040(19) 0.005(2)
C74 0.050(3) 0.043(3) 0.055(3) 0.000(2) -0.001(2) -0.002(2)
C75 0.056(3) 0.057(3) 0.044(3) -0.005(2) -0.004(2) -0.005(2)
C76 0.059(3) 0.051(3) 0.039(2) 0.003(2) -0.002(2) 0.002(2)
C77 0.055(3) 0.049(3) 0.049(3) 0.007(2) 0.007(2) 0.003(2)
C78 0.121(6) 0.062(4) 0.052(3) -0.007(3) -0.006(4) -0.009(4)
C79 0.061(3) 0.039(2) 0.044(3) 0.002(2) 0.003(2) 0.005(2)
C80 0.064(3) 0.057(3) 0.039(3) -0.001(2) 0.002(2) 0.006(2)
C81 0.065(3) 0.067(4) 0.050(3) 0.002(3) -0.008(3) 0.002(3)
C82 0.054(3) 0.066(3) 0.057(3) 0.000(3) -0.001(2) 0.003(3)
C83 0.065(3) 0.054(3) 0.047(3) 0.003(2) 0.005(2) 0.003(3)
C84 0.061(3) 0.058(3) 0.040(3) -0.001(2) -0.001(2) -0.001(2)
C85 0.081(5) 0.141(8) 0.057(4) -0.012(5) -0.010(3) 0.012(5)
C86 0.061(4) 0.100(5) 0.050(3) 0.000(3) 0.008(3) 0.010(3)
C87 0.060(3) 0.044(3) 0.039(2) 0.003(2) 0.004(2) 0.010(2)
C88 0.064(3) 0.042(3) 0.052(3) 0.002(2) -0.002(2) -0.004(2)
C89 0.073(3) 0.045(3) 0.046(3) 0.007(2) 0.002(2) -0.003(2)
C90 0.071(3) 0.041(3) 0.044(3) 0.004(2) 0.000(2) 0.012(2)
C91 0.056(3) 0.047(3) 0.049(3) -0.003(2) 0.003(2) 0.013(2)
C92 0.059(3) 0.046(3) 0.043(3) 0.007(2) 0.009(2) 0.008(2)
C93 0.107(5) 0.070(4) 0.056(4) 0.019(3) 0.002(4) -0.027(4)
C94 0.060(3) 0.057(3) 0.074(4) 0.007(3) -0.001(3) 0.010(3)
C95 0.061(3) 0.044(3) 0.041(2) 0.004(2) -0.002(2) 0.011(2)
C96 0.063(3) 0.052(3) 0.052(3) 0.003(2) -0.001(2) 0.009(2)
C97 0.077(4) 0.063(4) 0.060(3) -0.013(3) -0.013(3) 0.027(3)
C98 0.089(5) 0.078(4) 0.052(3) -0.006(3) 0.005(3) 0.037(4)
C99 0.079(4) 0.067(4) 0.063(3) 0.011(3) 0.017(3) 0.026(3)
C100 0.066(3) 0.055(3) 0.056(3) 0.005(2) 0.008(3) 0.016(3)
C101 0.141(8) 0.066(5) 0.110(6) -0.033(5) -0.039(6) 0.036(5)
C102 0.102(7) 0.130(8) 0.124(7) 0.033(6) 0.067(6) 0.046(6)
F1 0.110(3) 0.0504(19) 0.067(2) 0.0156(15) 0.0051(19) 0.0048(18)
F2 0.066(2) 0.098(3) 0.0614(19) 0.0151(18) -0.0111(16) 0.0011(18)
F3 0.079(2) 0.080(2) 0.0536(18) 0.0102(16) 0.0246(16) 0.0150(18)
F4 0.579(18) 0.073(3) 0.074(3) -0.025(3) -0.006(6) -0.066(6)
F5 0.144(5) 0.227(7) 0.120(4) -0.100(5) 0.032(4) -0.001(5)
F6 0.192(6) 0.184(6) 0.083(3) -0.061(3) -0.063(4) 0.048(5)
F7 0.089(4) 0.62(2) 0.085(4) -0.067(7) -0.040(3) 0.058(7)
F8 0.208(7) 0.282(10) 0.088(4) 0.059(5) -0.065(4) -0.029(7)
F9 0.356(12) 0.148(6) 0.201(7) -0.080(6) -0.202(8) 0.063(7)
F10 0.089(3) 0.316(9) 0.084(3) -0.032(4) 0.030(3) -0.024(4)
F11 0.306(9) 0.139(5) 0.114(4) -0.059(4) 0.111(5) -0.047(6)
F12 0.199(6) 0.265(8) 0.068(3) 0.056(4) 0.056(3) 0.114(6)
F13 0.290(11) 0.336(12) 0.268(9) 0.255(10) -0.178(9) -0.216(10)
F14 0.370(12) 0.109(5) 0.171(6) -0.009(4) 0.099(7) -0.127(6)
F15 0.342(12) 0.157(6) 0.351(13) 0.142(8) 0.276(12) 0.078(7)
F16 0.094(3) 0.105(3) 0.100(3) 0.023(2) -0.039(2) -0.015(2)
F17 0.064(2) 0.145(4) 0.130(4) -0.012(3) 0.023(2) 0.002(3)
F18 0.095(3) 0.052(2) 0.163(4) 0.001(2) -0.034(3) -0.005(2)
F19 0.237(9) 0.161(6) 0.349(13) -0.177(8) 0.099(9) -0.029(6)
F20 0.418(16) 0.080(4) 0.221(9) -0.023(5) -0.051(10) -0.072(7)
F21 0.200(8) 0.114(5) 0.468(16) -0.095(7) -0.207(10) 0.023(5)
F22 0.347(13) 0.223(9) 0.220(9) -0.068(7) 0.225(10) -0.065(8)
F23 0.108(5) 0.345(14) 0.345(15) 0.168(13) 0.057(7) -0.023(7)
F24 0.215(7) 0.130(5) 0.351(11) 0.124(7) 0.196(8) 0.061(5)
C1S 0.37(3) 0.094(10) 0.54(4) 0.094(17) 0.07(3) -0.009(14)
C2S 0.176(12) 0.116(9) 0.158(11) 0.009(7) -0.080(9) -0.019(8)
C3S 0.37(3) 0.19(2) 0.33(3) 0.058(19) -0.17(3) 0.06(2)
C4S 0.139(11) 0.139(11) 0.33(2) -0.062(13) -0.069(12) -0.003(9)

loop_
_geom_bond_atom_site_label_1
_geom_bond_atom_site_label_2
_geom_bond_distance
_geom_bond_site_symmetry_2
_geom_bond_publ_flag
Ru1 C1 2.242(5) . ?
Ru1 C4 2.248(5) . ?
Ru1 C3 2.250(5) . ?
Ru1 C5 2.273(5) . ?
Ru1 C2 2.275(5) . ?
Ru1 P1 2.3190(15) . ?
Ru1 P4 2.3308(14) . ?
Ru1 Cl 2.4660(14) . ?
Ru2 C11 2.226(5) . ?
Ru2 C14 2.246(5) . ?
Ru2 C15 2.255(5) . ?
Ru2 C13 2.263(5) . ?
Ru2 C12 2.268(5) . ?
Ru2 P3 2.3253(14) . ?
Ru2 P2 2.3345(13) . ?
Ru2 Cl 2.4544(14) . ?
P1 C28 1.836(5) . ?
P1 C21 1.841(4) . ?
P1 C22 1.856(5) . ?
P2 C34 1.845(5) . ?
P2 C40 1.852(5) . ?
P2 C21 1.864(4) . ?
P3 C46 1.852(4) . ?
P3 C53 1.853(5) . ?
P3 C47 1.855(5) . ?
P4 C59 1.846(4) . ?
P4 C65 1.849(4) . ?
P4 C46 1.877(4) . ?
C1 C2 1.425(7) . ?
C1 C5 1.445(7) . ?
C1 C6 1.512(8) . ?
C2 C3 1.415(8) . ?
C2 C7 1.501(7) . ?
C3 C4 1.448(8) . ?
C3 C8 1.491(8) . ?
C4 C5 1.397(8) . ?
C4 C9 1.503(8) . ?
C5 C10 1.505(8) . ?
C11 C15 1.424(8) . ?
C11 C12 1.443(7) . ?
C11 C16 1.486(8) . ?
C12 C13 1.409(8) . ?
C12 C17 1.516(8) . ?
C13 C14 1.444(8) . ?
C13 C18 1.503(8) . ?
C14 C15 1.411(8) . ?
C14 C19 1.495(9) . ?
C15 C20 1.512(8) . ?
C22 C27 1.384(8) . ?
C22 C23 1.385(8) . ?
C23 C24 1.402(10) . ?
C24 C25 1.362(13) . ?
C25 C26 1.345(12) . ?
C26 C27 1.400(8) . ?
C28 C29 1.372(7) . ?
C28 C33 1.397(7) . ?
C29 C30 1.396(7) . ?
C30 C31 1.370(9) . ?
C31 C32 1.375(9) . ?
C32 C33 1.380(8) . ?
C34 C39 1.373(7) . ?
C34 C35 1.388(7) . ?
C35 C36 1.375(8) . ?
C36 C37 1.374(10) . ?
C37 C38 1.366(10) . ?
C38 C39 1.402(8) . ?
C40 C41 1.386(7) . ?
C40 C45 1.387(7) . ?
C41 C42 1.380(8) . ?
C42 C43 1.351(9) . ?
C43 C44 1.381(9) . ?
C44 C45 1.392(7) . ?
C47 C52 1.381(7) . ?
C47 C48 1.400(7) . ?
C48 C49 1.380(8) . ?
C49 C50 1.365(9) . ?
C50 C51 1.369(9) . ?
C51 C52 1.401(7) . ?
C53 C54 1.377(7) . ?
C53 C58 1.392(7) . ?
C54 C55 1.387(8) . ?
C55 C56 1.369(10) . ?
C56 C57 1.396(10) . ?
C57 C58 1.369(8) . ?
C59 C60 1.391(7) . ?
C59 C64 1.398(7) . ?
C60 C61 1.381(7) . ?
C61 C62 1.372(9) . ?
C62 C63 1.371(9) . ?
C63 C64 1.389(7) . ?
C65 C70 1.379(7) . ?
C65 C66 1.392(7) . ?
C66 C67 1.382(7) . ?
C67 C68 1.359(9) . ?
C68 C69 1.371(9) . ?
C69 C70 1.393(7) . ?
B C71 1.625(7) . ?
B C79 1.641(8) . ?
B C87 1.655(7) . ?
B C95 1.658(7) . ?
C71 C72 1.401(6) . ?
C71 C76 1.403(7) . ?
C72 C73 1.381(7) . ?
C73 C74 1.380(7) . ?
C73 C77 1.501(7) . ?
C74 C75 1.388(7) . ?
C75 C76 1.388(7) . ?
C75 C78 1.487(8) . ?
C77 F2 1.331(6) . ?
C77 F1 1.335(6) . ?
C77 F3 1.336(6) . ?
C78 F4 1.231(8) . ?
C78 F6 1.303(8) . ?
C78 F5 1.323(9) . ?
C79 C84 1.397(7) . ?
C79 C80 1.399(7) . ?
C80 C81 1.372(8) . ?
C81 C82 1.387(8) . ?
C81 C85 1.490(9) . ?
C82 C83 1.371(8) . ?
C83 C84 1.392(8) . ?
C83 C86 1.489(8) . ?
C85 F7 1.232(9) . ?
C85 F9 1.233(10) . ?
C85 F8 1.295(10) . ?
C86 F11 1.266(9) . ?
C86 F12 1.282(8) . ?
C86 F10 1.285(8) . ?
C87 C92 1.391(7) . ?
C87 C88 1.393(7) . ?
C88 C89 1.402(7) . ?
C89 C90 1.382(8) . ?
C89 C93 1.485(8) . ?
C90 C91 1.381(7) . ?
C91 C92 1.393(7) . ?
C91 C94 1.479(8) . ?
C93 F13 1.203(9) . ?
C93 F14 1.202(9) . ?
C93 F15 1.201(10) . ?
C94 F18 1.328(7) . ?
C94 F17 1.328(7) . ?
C94 F16 1.328(7) . ?
C95 C96 1.385(7) . ?
C95 C100 1.392(7) . ?
C96 C97 1.412(8) . ?
C97 C98 1.365(9) . ?
C97 C101 1.457(11) . ?
C98 C99 1.379(9) . ?
C99 C100 1.392(8) . ?
C99 C102 1.471(11) . ?
C101 F21 1.208(10) . ?
C101 F19 1.259(10) . ?
C101 F20 1.270(12) . ?
C102 F24 1.228(10) . ?
C102 F22 1.245(11) . ?
C102 F23 1.293(14) . ?
C1S C2S 1.74(2) . ?
C2S C3S 1.13(2) . ?
C3S C4S 1.49(3) . ?
